data_2001384
loop_
_publ_author_name
'Fl\"orke, U.'
'Haupt, H.-J.'

_publ_section_title
;
 2-[2,2-Bis(diphenylphosphanyl)ethylsulfanyl]phenylamine (NSPP), a new
 hetero-bifunctional ligand and its PdCl~2~ complex
;
_journal_issue 9
_journal_name_full 'Acta Crystallographica Section C'
_journal_page_first 1627
_journal_page_last 1629
_journal_paper_doi 10.1107/S0108270193003233
_journal_volume 49
_journal_year 1993
_chemical_formula_moiety 'C32 H29 Cl2 N P2 Pd S , 0.5 C H2 Cl2'
_chemical_formula_sum 'C33 H30 Cl3 N P2 Pd S'
_chemical_formula_weight 741.4
_chemical_name_systematic
;
{2-[2,2-Bis(diphenylphosphino)ethylthio]phenylamine-P,P}
dichloropalladium(II) Dichloromethane Solvate
;
_space_group_IT_number 14
_space_group_name_Hall '-P 2yn'
_space_group_name_H-M_alt 'P 1 21/n 1'
_symmetry_cell_setting monoclinic
_symmetry_space_group_name_H-M 'P 1 21/n 1'
_cell_angle_alpha 90.000(10)
_cell_angle_beta 117.020(10)
_cell_angle_gamma 90.000(10)
_cell_formula_units_Z 4
_cell_length_a 18.299(4)
_cell_length_b 10.832(3)
_cell_length_c 18.452(3)
_cell_measurement_reflns_used 32
_cell_measurement_temperature 293
_cell_measurement_theta_max 15
_cell_measurement_theta_min 5
_cell_volume 3258.2(13)
_diffrn_measurement_device 'Siemens R3m/V diffractometer'
_diffrn_measurement_method \w-2\q
_diffrn_radiation_monochromator graphite
_diffrn_radiation_type MoK\a
_diffrn_radiation_wavelength 0.71073
_diffrn_reflns_av_R_equivalents 0.02
_diffrn_reflns_limit_h_max 23
_diffrn_reflns_limit_h_min 0
_diffrn_reflns_limit_k_max 14
_diffrn_reflns_limit_k_min 0
_diffrn_reflns_limit_l_max 24
_diffrn_reflns_limit_l_min -24
_diffrn_reflns_number 7717
_diffrn_reflns_theta_max 27.5
_diffrn_standards_decay_% 0
_diffrn_standards_interval_count 400
_diffrn_standards_number 4
_exptl_absorpt_coefficient_mu 0.99
_exptl_absorpt_correction_T_max 0.930
_exptl_absorpt_correction_T_min 0.697
_exptl_absorpt_correction_type 'empirical via \y-scans'
_exptl_crystal_colour yellow
_exptl_crystal_density_diffrn 1.511
_exptl_crystal_description plate
_exptl_crystal_F_000 1500
_exptl_crystal_size_max 0.51
_exptl_crystal_size_mid 0.45
_exptl_crystal_size_min 0.08
_refine_diff_density_max 0.76
_refine_diff_density_min -0.88
_refine_ls_extinction_method none
_refine_ls_goodness_of_fit_obs 1.838
_refine_ls_hydrogen_treatment noref
_refine_ls_matrix_type full
_refine_ls_number_parameters 299
_refine_ls_number_reflns 4692
_refine_ls_R_factor_obs 0.043
_refine_ls_shift/esd_max 0.001
_refine_ls_structure_factor_coef F
_refine_ls_weighting_details 'w = 1/[\s^2^(F)+0.0001F^2^]'
_refine_ls_weighting_scheme calc
_refine_ls_wR_factor_obs 0.048
_reflns_number_observed 4692
_reflns_number_total 7152
_reflns_observed_criterion F>4\s(F)
_cod_data_source_file se1019.cif
_cod_data_source_block se1019_structure_2_of_2
_cod_depositor_comments
;
The following automatic conversions were performed:

'_refine_ls_weighting_scheme' value 'calc w =
1/[\s^2^(F)+0.0001F^2^]' was changed to 'calc'. New tag
'_refine_ls_weighting_details' was created. The value of the new tag
was set to 'w = 1/[\s^2^(F)+0.0001F^2^]'.

Automatic conversion script
Id: cif_fix_values 3143 2015-03-26 13:38:13Z robertas 
;
_cod_original_cell_volume 3258.2(11)
_cod_original_sg_symbol_H-M 'P 21/n'
_cod_database_code 2001384

loop_
_space_group_symop_id
_space_group_symop_operation_xyz
1 x,y,z
2 -x+1/2,y+1/2,-z+1/2
3 -x,-y,-z
4 x+1/2,-y+1/2,z+1/2

loop_
_atom_site_aniso_label
_atom_site_aniso_U_11
_atom_site_aniso_U_22
_atom_site_aniso_U_33
_atom_site_aniso_U_12
_atom_site_aniso_U_13
_atom_site_aniso_U_23
_atom_site_aniso_type_symbol
Pd1 0.0280(10) 0.0360(10) 0.0380(10) 0.0040(10) 0.0130(10) 0.0030(10) Pd
Cl1 0.0340(10) 0.0660(10) 0.0750(10) 0.0100(10) 0.0230(10) 0.0100(10) Cl
Cl2 0.0430(10) 0.0440(10) 0.0540(10) -0.0040(10) 0.0090(10) -0.0030(10) Cl
P1 0.0300(10) 0.0340(10) 0.0370(10) 0.0000(10) 0.0140(10) 0.0040(10) P
P2 0.0360(10) 0.0360(10) 0.0380(10) 0.0000(10) 0.0180(10) 0.0050(10) P
S1 0.0380(10) 0.0560(10) 0.0500(10) -0.0040(10) 0.0090(10) 0.0040(10) S
N1 0.0830(10) 0.0540(10) 0.0820(10) -0.0270(10) 0.0420(10) -0.0110(10) N
C1 0.0270(10) 0.0350(10) 0.0410(10) -0.0050(10) 0.0150(10) -0.0010(10) C
C2 0.0390(10) 0.0460(10) 0.0390(10) -0.0040(10) 0.0170(10) 0.0010(10) C
C11 0.0320(10) 0.0310(10) 0.0470(10) -0.0030(10) 0.0180(10) 0.0010(10) C
C12 0.0390(10) 0.0820(10) 0.0690(10) -0.0320(10) 0.0250(10) -0.0090(10) C
C13 0.0350(10) 0.1080(10) 0.0670(10) -0.0120(10) 0.0200(10) 0.0130(10) C
C14 0.0680(10) 0.0730(10) 0.0580(10) 0.0050(10) 0.0420(10) 0.0220(10) C
C15 0.0750(10) 0.0630(10) 0.0650(10) -0.0210(10) 0.0440(10) -0.0070(10) C
C16 0.0430(10) 0.0620(10) 0.0520(10) -0.0140(10) 0.0230(10) -0.0070(10) C
C21 0.0330(10) 0.0350(10) 0.0430(10) 0.0000(10) 0.0140(10) 0.0050(10) C
C22 0.0480(10) 0.0600(10) 0.0580(10) 0.0130(10) 0.0240(10) 0.0010(10) C
C23 0.0720(10) 0.0900(10) 0.0740(10) 0.0310(10) 0.0320(10) -0.0080(10) C
C24 0.1030(10) 0.0620(10) 0.0650(10) 0.0240(10) 0.0290(10) 0.0070(10) C
C25 0.0630(10) 0.0530(10) 0.0690(10) 0.0140(10) 0.0060(10) 0.0160(10) C
C26 0.0450(10) 0.0530(10) 0.0570(10) 0.0080(10) 0.0110(10) 0.0090(10) C
C31 0.0460(10) 0.0530(10) 0.0420(10) 0.0060(10) 0.0200(10) 0.0170(10) C
C32 0.0770(10) 0.0800(10) 0.0680(10) 0.0090(10) 0.0520(10) 0.0130(10) C
C33 0.1030(10) 0.1500(10) 0.0820(10) 0.0350(10) 0.0710(10) 0.0290(10) C
C34 0.1090(10) 0.1760(10) 0.0550(10) 0.0120(10) 0.0520(10) 0.0660(10) C
C35 0.1020(10) 0.1190(10) 0.0590(10) -0.0170(10) 0.0370(10) 0.0410(10) C
C36 0.0820(10) 0.0750(10) 0.0580(10) -0.0160(10) 0.0350(10) 0.0130(10) C
C41 0.0490(10) 0.0310(10) 0.0410(10) 0.0030(10) 0.0210(10) 0.0140(10) C
C42 0.0540(10) 0.0450(10) 0.0520(10) 0.0050(10) 0.0250(10) 0.0080(10) C
C43 0.0730(10) 0.0540(10) 0.0560(10) 0.0180(10) 0.0290(10) 0.0230(10) C
C44 0.0830(10) 0.0430(10) 0.0770(10) 0.0130(10) 0.0330(10) 0.0040(10) C
C45 0.0610(10) 0.0490(10) 0.1100(10) 0.0170(10) 0.0150(10) -0.0070(10) C
C46 0.0510(10) 0.0410(10) 0.0900(10) 0.0140(10) 0.0120(10) -0.0010(10) C
C51 0.0310(10) 0.0650(10) 0.0390(10) -0.0090(10) 0.0080(10) -0.0050(10) C
C52 0.0600(10) 0.0710(10) 0.0590(10) -0.0130(10) 0.0230(10) -0.0130(10) C
C53 0.0830(10) 0.1060(10) 0.0670(10) -0.0060(10) 0.0390(10) -0.0300(10) C
C54 0.0680(10) 0.0870(10) 0.0890(10) 0.0130(10) 0.0240(10) -0.0310(10) C
C55 0.0560(10) 0.0590(10) 0.0950(10) -0.0080(10) 0.0200(10) -0.0190(10) C
C56 0.0400(10) 0.0560(10) 0.0600(10) -0.0170(10) 0.0140(10) -0.0120(10) C
C3 0.082(7) 0.102(8) 0.091(8) 0.031(7) 0.004(6) 0.068(7) C
Cl3 0.120(2) 0.309(2) 0.134(2) -0.081(2) 0.0480(10) 0.0130(10) Cl

loop_
_atom_site_label
_atom_site_fract_x
_atom_site_fract_y
_atom_site_fract_z
_atom_site_U_iso_or_equiv
_atom_site_thermal_displace_type
_atom_site_type_symbol
Pd1 0.30710(10) 0.02840(10) 0.07750(10) 0.0350(10) Uani Pd
Cl1 0.17500(10) 0.10750(10) 0.04160(10) 0.0590(10) Uani Cl
Cl2 0.25510(10) -0.13470(10) -0.01770(10) 0.0520(10) Uani Cl
P1 0.44000(10) -0.02730(10) 0.14670(10) 0.0340(10) Uani P
P2 0.37000(10) 0.18290(10) 0.16170(10) 0.0360(10) Uani P
S1 0.64400(10) 0.13920(10) 0.31340(10) 0.0520(10) Uani S
N1 0.6210(3) 0.4091(4) 0.3457(3) 0.0710(10) Uani N
C1 0.4763(3) 0.1266(4) 0.1951(3) 0.0350(10) Uani C
C2 0.5348(3) 0.1428(4) 0.2859(3) 0.0420(10) Uani C
C11 0.5010(2) -0.0819(2) 0.0995(2) 0.0360(10) Uani C
C12 0.5848 -0.0566 0.1335 0.0630(10) Uani C
C13 0.6334 -0.1156 0.1037 0.0710(10) Uani C
C14 0.5983 -0.1999 0.0399 0.0610(10) Uani C
C15 0.5145 -0.2253 0.0059 0.0630(10) Uani C
C16 0.4658 -0.1663 0.0357 0.0520(10) Uani C
C21 0.4578(2) -0.1376(2) 0.2269(2) 0.0380(10) Uani C
C22 0.3914 -0.1874 0.2348 0.0560(10) Uani C
C23 0.4049 -0.2703 0.2975 0.0790(10) Uani C
C24 0.4848 -0.3034 0.3523 0.0800(10) Uani C
C25 0.5512 -0.2537 0.3445 0.0710(10) Uani C
C26 0.5377 -0.1707 0.2818 0.0560(10) Uani C
C31 0.3515(2) 0.2001(3) 0.2486(2) 0.0470(10) Uani C
C32 0.3143 0.1034 0.2695 0.0680(10) Uani C
C33 0.3007 0.1135 0.3377 0.1000(10) Uani C
C34 0.3242 0.2203 0.3851 0.1080(10) Uani C
C35 0.3614 0.3170 0.3642 0.0930(10) Uani C
C36 0.3750 0.3069 0.2960 0.0700(10) Uani C
C41 0.3643(2) 0.3343(2) 0.1199(2) 0.0400(10) Uani C
C42 0.2896 0.3776 0.0594 0.0500(10) Uani C
C43 0.2839 0.4971 0.0291 0.0610(10) Uani C
C44 0.3528 0.5734 0.0593 0.0690(10) Uani C
C45 0.4275 0.5302 0.1198 0.0830(10) Uani C
C46 0.4332 0.4106 0.1501 0.0680(10) Uani C
C51 0.6547(2) 0.2710(3) 0.2629(2) 0.0480(10) Uani C
C52 0.6780 0.2541 0.2013 0.0650(10) Uani C
C53 0.6882 0.3560 0.1606 0.0840(10) Uani C
C54 0.6752 0.4748 0.1814 0.0860(10) Uani C
C55 0.6519 0.4918 0.2430 0.0750(10) Uani C
C56 0.6417 0.3899 0.2837 0.0560(10) Uani C
C3 0.0022(12) 0.4609(16) 0.0384(13) 0.105(8) Uani C
Cl3 0.0538(2) 0.4176(5) -0.0122(2) 0.191(2) Uani Cl
H1 0.5140 0.1674 0.1801 0.080 Uiso H
H2A 0.5231 0.2210 0.3028 0.080 Uiso H
H2B 0.5239 0.0777 0.3150 0.080 Uiso H
H3A 0.0416 0.4710 0.0944 0.080 Uiso H
H3B -0.0325 0.3931 0.0364 0.080 Uiso H
H12 0.6090 0.0015 0.1774 0.080 Uiso H
H13 0.6911 -0.0981 0.1272 0.080 Uiso H
H14 0.6317 -0.2405 0.0195 0.080 Uiso H
H15 0.4903 -0.2833 -0.0380 0.080 Uiso H
H16 0.4082 -0.1837 0.0122 0.080 Uiso H
H22 0.3364 -0.1646 0.1970 0.080 Uiso H
H23 0.3593 -0.3046 0.3029 0.080 Uiso H
H24 0.4941 -0.3605 0.3955 0.080 Uiso H
H25 0.6062 -0.2764 0.3823 0.080 Uiso H
H26 0.5833 -0.1365 0.2764 0.080 Uiso H
H32 0.2981 0.0299 0.2369 0.080 Uiso H
H33 0.2751 0.0470 0.3521 0.080 Uiso H
H34 0.3148 0.2273 0.4321 0.080 Uiso H
H35 0.3776 0.3905 0.3968 0.080 Uiso H
H36 0.4006 0.3734 0.2816 0.080 Uiso H
H42 0.2422 0.3250 0.0386 0.080 Uiso H
H43 0.2325 0.5268 -0.0125 0.080 Uiso H
H44 0.3489 0.6556 0.0385 0.080 Uiso H
H45 0.4749 0.5827 0.1406 0.080 Uiso H
H46 0.4846 0.3809 0.1917 0.080 Uiso H
H52 0.6870 0.1723 0.1870 0.080 Uiso H
H53 0.7042 0.3443 0.1182 0.080 Uiso H
H54 0.6822 0.5449 0.1534 0.080 Uiso H
H55 0.6429 0.5736 0.2573 0.080 Uiso H
H101 0.6158 0.3441 0.3734 0.080 Uiso H
H102 0.6127 0.4861 0.3588 0.080 Uiso H

loop_
_geom_angle_atom_site_label_1
_geom_angle_atom_site_label_2
_geom_angle_atom_site_label_3
_geom_angle
_geom_angle_publ_flag
Cl1 Pd1 Cl2 92.70(10) yes
Cl1 Pd1 P1 163.80(10) yes
Cl2 Pd1 P1 100.80(10) yes
Cl1 Pd1 P2 93.50(10) yes
Cl2 Pd1 P2 171.90(10) yes
P1 Pd1 P2 73.90(10) yes
Pd1 P1 C1 95.20(10) yes
Pd1 P1 C11 124.00(10) no
C1 P1 C11 111.2(2) no
Pd1 P1 C21 112.70(10) no
C1 P1 C21 107.8(2) no
C11 P1 C21 105.00(10) no
Pd1 P2 C1 96.70(10) yes
Pd1 P2 C31 117.20(10) no
C1 P2 C31 109.5(2) no
Pd1 P2 C41 118.60(10) no
C1 P2 C41 106.8(2) no
C31 P2 C41 107.0(2) no
C2 S1 C51 101.9(2) yes
P1 C1 P2 92.5(2) yes
P1 C1 C2 123.0(3) yes
P2 C1 C2 115.5(4) yes
S1 C2 C1 115.7(4) yes
P1 C11 C12 120.90(10) no
P1 C11 C16 118.30(10) no
P1 C21 C22 119.90(10) no
P1 C21 C26 120.10(10) no
P2 C31 C32 118.90(10) no
P2 C31 C36 121.10(10) no
P2 C41 C42 119.70(10) no
P2 C41 C46 120.30(10) no
S1 C51 C52 118.20(10) no
S1 C51 C56 121.80(10) no
N1 C56 C51 121.0(2) no
N1 C56 C55 118.9(2) no

loop_
_geom_bond_atom_site_label_1
_geom_bond_atom_site_label_2
_geom_bond_distance
_geom_bond_publ_flag
Pd1 Cl1 2.359(2) yes
Pd1 Cl2 2.365(2) yes
Pd1 P1 2.2550(10) yes
Pd1 P2 2.2170(10) yes
P1 C1 1.865(4) yes
P1 C11 1.800(4) no
P1 C21 1.813(3) no
P2 C1 1.857(5) yes
P2 C31 1.793(4) no
P2 C41 1.796(3) no
S1 C2 1.825(5) yes
S1 C51 1.765(3) yes
N1 C56 1.374(7) no
C1 C2 1.535(6) yes
